data_7107118
loop_
_publ_author_name
'Jing Deng'
'Fei Wang'
'Wenzhong Yan'
'Jin Zhu'
'Hualiang Jiang'
'Wei Wang'
'Jian Li'

_publ_section_title
;
 Synthesis of 3-substituted 1,5-aldehyde esters via an organocatalytic
 highly enantioselective conjugate addition of new carbonylmethyl
 2-pyridinylsulfone to enals
;
_journal_name_full Chem.Commun.
_journal_page_first 148
_journal_paper_doi 10.1039/c1cc15714k
_journal_volume 47
_journal_year 2012
_chemical_absolute_configuration ad
_chemical_formula_sum 'C17 H16 Cl N O5 S'
_chemical_formula_weight 381.82
_chemical_name_systematic
;
?
;
_space_group_IT_number 19
_symmetry_cell_setting orthorhombic
_symmetry_space_group_name_Hall 'P 2ac 2ab'
_symmetry_space_group_name_H-M 'P 21 21 21'
_atom_sites_solution_hydrogens geom
_atom_sites_solution_primary direct
_atom_sites_solution_secondary difmap
_audit_creation_method SHELXL-97
_cell_angle_alpha 90.00
_cell_angle_beta 90.00
_cell_angle_gamma 90.00
_cell_formula_units_Z 4
_cell_length_a 9.0413(8)
_cell_length_b 13.8240(12)
_cell_length_c 13.9065(12)
_cell_measurement_reflns_used 9987
_cell_measurement_temperature 133(2)
_cell_measurement_theta_max 30.60
_cell_measurement_theta_min 2.69
_cell_volume 1738.1(3)
_computing_cell_refinement 'Bruker SAINT'
_computing_data_collection 'Bruker APEX2'
_computing_data_reduction 'Bruker SAINT'
_computing_molecular_graphics 'Bruker SHELXTL'
_computing_publication_material 'Bruker SHELXTL'
_computing_structure_refinement 'SHELXL-97 (Sheldrick, 1997)'
_computing_structure_solution 'SHELXS-97 (Sheldrick, 1990)'
_diffrn_ambient_temperature 133(2)
_diffrn_measured_fraction_theta_full 1.000
_diffrn_measured_fraction_theta_max 1.000
_diffrn_measurement_device_type 'Bruker APEX-II CCD'
_diffrn_measurement_method '\f and \w scans'
_diffrn_radiation_monochromator graphite
_diffrn_radiation_source 'fine-focus sealed tube'
_diffrn_radiation_type MoK\a
_diffrn_radiation_wavelength 0.71073
_diffrn_reflns_av_R_equivalents 0.0144
_diffrn_reflns_av_sigmaI/netI 0.0157
_diffrn_reflns_limit_h_max 11
_diffrn_reflns_limit_h_min -7
_diffrn_reflns_limit_k_max 17
_diffrn_reflns_limit_k_min -17
_diffrn_reflns_limit_l_max 17
_diffrn_reflns_limit_l_min -17
_diffrn_reflns_number 12518
_diffrn_reflns_theta_full 27.00
_diffrn_reflns_theta_max 27.00
_diffrn_reflns_theta_min 2.08
_diffrn_standards_number 0
_exptl_absorpt_coefficient_mu 0.368
_exptl_absorpt_correction_T_max 0.9041
_exptl_absorpt_correction_T_min 0.8821
_exptl_absorpt_correction_type multi-scan
_exptl_absorpt_process_details sadabs
_exptl_crystal_colour colourless
_exptl_crystal_density_diffrn 1.459
_exptl_crystal_density_method 'not measured'
_exptl_crystal_description block
_exptl_crystal_F_000 792
_exptl_crystal_size_max 0.35
_exptl_crystal_size_mid 0.32
_exptl_crystal_size_min 0.28
_refine_diff_density_max 0.226
_refine_diff_density_min -0.287
_refine_diff_density_rms 0.042
_refine_ls_abs_structure_details 'Flack H D (1983), Acta Cryst. A39, 876-881'
_refine_ls_abs_structure_Flack 0.01(4)
_refine_ls_extinction_method none
_refine_ls_goodness_of_fit_ref 1.041
_refine_ls_hydrogen_treatment constr
_refine_ls_matrix_type full
_refine_ls_number_parameters 227
_refine_ls_number_reflns 3790
_refine_ls_number_restraints 0
_refine_ls_restrained_S_all 1.041
_refine_ls_R_factor_all 0.0216
_refine_ls_R_factor_gt 0.0210
_refine_ls_shift/su_max 0.001
_refine_ls_shift/su_mean 0.000
_refine_ls_structure_factor_coef Fsqd
_refine_ls_weighting_details 'calc w=1/[\s^2^(Fo^2^)+(0.0358P)^2^+0.3551P] where P=(Fo^2^+2Fc^2^)/3'
_refine_ls_weighting_scheme calc
_refine_ls_wR_factor_gt 0.0579
_refine_ls_wR_factor_ref 0.0584
_reflns_number_gt 3732
_reflns_number_total 3790
_reflns_threshold_expression >2sigma(I)
_cod_data_source_file c1cc15714k.txt
_cod_data_source_block mo_dm11173_0m
_cod_original_sg_symbol_H-M P2(1)2(1)2(1)
_cod_database_code 7107118

loop_
_symmetry_equiv_pos_as_xyz
'x, y, z'
'x+1/2, -y+1/2, -z'
'-x, y+1/2, -z+1/2'
'-x+1/2, -y, z+1/2'

loop_
_atom_site_label
_atom_site_type_symbol
_atom_site_fract_x
_atom_site_fract_y
_atom_site_fract_z
_atom_site_U_iso_or_equiv
_atom_site_adp_type
_atom_site_occupancy
_atom_site_symmetry_multiplicity
_atom_site_calc_flag
_atom_site_refinement_flags
Cl1 Cl -0.06969(4) 0.69566(3) 0.33416(3) 0.03691(10) Uani 1 1 d .
S1 S 0.46404(3) 0.98976(2) 0.19390(2) 0.01782(7) Uani 1 1 d .
N1 N 0.53854(12) 0.83399(7) 0.28985(7) 0.0207(2) Uani 1 1 d .
O1 O 0.08824(11) 0.84328(9) -0.08526(7) 0.0336(2) Uani 1 1 d .
O2 O 0.52012(11) 1.04500(7) -0.02849(7) 0.0288(2) Uani 1 1 d .
O3 O 0.70549(10) 0.94422(7) 0.01156(7) 0.0249(2) Uani 1 1 d .
O4 O 0.60831(10) 1.03213(7) 0.20678(7) 0.0264(2) Uani 1 1 d .
O5 O 0.33629(10) 1.05176(6) 0.18915(7) 0.02397(19) Uani 1 1 d .
C1 C 0.20779(15) 0.81055(10) -0.10450(9) 0.0252(3) Uani 1 1 d .
H1 H 0.2152 0.7689 -0.1586 0.030 Uiso 1 1 calc R
C2 C 0.34594(14) 0.83116(10) -0.04858(9) 0.0218(3) Uani 1 1 d .
H2A H 0.4171 0.8649 -0.0911 0.026 Uiso 1 1 calc R
H2B H 0.3913 0.7690 -0.0292 0.026 Uiso 1 1 calc R
C3 C 0.32098(13) 0.89324(9) 0.04209(9) 0.0168(2) Uani 1 1 d .
H3 H 0.2727 0.9552 0.0223 0.020 Uiso 1 1 calc R
C4 C 0.47366(13) 0.91698(8) 0.08511(8) 0.0165(2) Uani 1 1 d .
H4 H 0.5267 0.8552 0.0997 0.020 Uiso 1 1 calc R
C5 C 0.56745(13) 0.97723(9) 0.01570(9) 0.0191(2) Uani 1 1 d .
C6 C 0.80549(17) 1.00073(12) -0.04826(12) 0.0354(3) Uani 1 1 d .
H6A H 0.7648 1.0058 -0.1134 0.053 Uiso 1 1 calc R
H6B H 0.9022 0.9688 -0.0508 0.053 Uiso 1 1 calc R
H6C H 0.8167 1.0656 -0.0209 0.053 Uiso 1 1 calc R
C7 C 0.22086(13) 0.84269(9) 0.11467(8) 0.0165(2) Uani 1 1 d .
C8 C 0.09214(14) 0.88761(9) 0.14670(9) 0.0198(2) Uani 1 1 d .
H8 H 0.0658 0.9493 0.1219 0.024 Uiso 1 1 calc R
C9 C 0.00135(14) 0.84312(10) 0.21473(9) 0.0225(3) Uani 1 1 d .
H9 H -0.0864 0.8739 0.2365 0.027 Uiso 1 1 calc R
C10 C 0.04186(14) 0.75323(10) 0.24979(9) 0.0219(2) Uani 1 1 d .
C11 C 0.16888(14) 0.70675(9) 0.21934(9) 0.0212(3) Uani 1 1 d .
H11 H 0.1948 0.6451 0.2445 0.025 Uiso 1 1 calc R
C12 C 0.25822(13) 0.75190(9) 0.15118(9) 0.0191(2) Uani 1 1 d .
H12 H 0.3455 0.7206 0.1293 0.023 Uiso 1 1 calc R
C13 C 0.43467(14) 0.90287(8) 0.28685(8) 0.0176(2) Uani 1 1 d .
C14 C 0.31480(15) 0.91135(9) 0.34776(9) 0.0208(2) Uani 1 1 d .
H14 H 0.2455 0.9626 0.3416 0.025 Uiso 1 1 calc R
C15 C 0.30081(16) 0.84063(10) 0.41892(9) 0.0259(3) Uani 1 1 d .
H15 H 0.2213 0.8428 0.4635 0.031 Uiso 1 1 calc R
C16 C 0.40461(17) 0.76747(10) 0.42336(10) 0.0269(3) Uani 1 1 d .
H16 H 0.3965 0.7181 0.4706 0.032 Uiso 1 1 calc R
C17 C 0.52135(16) 0.76656(9) 0.35800(10) 0.0248(3) Uani 1 1 d .
H17 H 0.5919 0.7158 0.3620 0.030 Uiso 1 1 calc R

loop_
_atom_site_aniso_label
_atom_site_aniso_U_11
_atom_site_aniso_U_22
_atom_site_aniso_U_33
_atom_site_aniso_U_23
_atom_site_aniso_U_13
_atom_site_aniso_U_12
Cl1 0.03128(18) 0.0463(2) 0.03311(18) 0.00983(15) 0.01102(14) -0.00972(15)
S1 0.01925(14) 0.01485(13) 0.01935(13) -0.00066(10) -0.00096(11) -0.00197(10)
N1 0.0210(5) 0.0197(5) 0.0214(5) -0.0020(4) -0.0028(4) 0.0020(4)
O1 0.0211(5) 0.0509(6) 0.0289(5) -0.0050(5) -0.0039(4) -0.0035(5)
O2 0.0243(5) 0.0294(5) 0.0328(5) 0.0112(4) 0.0003(4) -0.0023(4)
O3 0.0165(4) 0.0285(5) 0.0297(5) 0.0025(4) 0.0058(4) -0.0010(4)
O4 0.0253(5) 0.0268(5) 0.0271(5) -0.0025(4) -0.0022(4) -0.0104(4)
O5 0.0273(5) 0.0165(4) 0.0281(5) 0.0004(4) 0.0004(4) 0.0030(3)
C1 0.0236(6) 0.0318(7) 0.0202(6) -0.0026(5) 0.0010(5) -0.0083(5)
C2 0.0173(6) 0.0287(6) 0.0193(6) -0.0043(5) 0.0017(5) -0.0037(5)
C3 0.0131(5) 0.0193(5) 0.0180(5) 0.0004(4) -0.0001(4) -0.0008(4)
C4 0.0143(5) 0.0175(5) 0.0179(5) -0.0004(4) 0.0001(5) -0.0006(4)
C5 0.0165(5) 0.0210(5) 0.0197(5) -0.0014(4) 0.0003(4) -0.0035(4)
C6 0.0241(7) 0.0399(8) 0.0423(8) 0.0034(7) 0.0144(6) -0.0057(7)
C7 0.0146(5) 0.0188(5) 0.0162(5) -0.0016(4) -0.0005(4) -0.0030(4)
C8 0.0171(5) 0.0200(5) 0.0221(6) -0.0017(5) -0.0009(5) 0.0010(5)
C9 0.0161(6) 0.0281(6) 0.0232(6) -0.0053(5) 0.0024(5) 0.0000(5)
C10 0.0190(6) 0.0286(6) 0.0182(5) -0.0001(5) 0.0019(5) -0.0089(5)
C11 0.0208(6) 0.0191(6) 0.0235(6) 0.0013(5) -0.0037(5) -0.0035(5)
C12 0.0149(5) 0.0196(5) 0.0229(6) -0.0027(5) -0.0002(5) 0.0003(4)
C13 0.0209(6) 0.0156(5) 0.0164(5) -0.0021(4) -0.0027(4) -0.0010(4)
C14 0.0223(6) 0.0192(6) 0.0209(6) -0.0034(5) -0.0004(5) 0.0013(5)
C15 0.0296(7) 0.0277(6) 0.0203(6) -0.0006(5) 0.0034(5) -0.0013(6)
C16 0.0367(8) 0.0229(6) 0.0211(6) 0.0027(5) -0.0028(6) -0.0021(6)
C17 0.0296(7) 0.0202(6) 0.0246(6) -0.0002(5) -0.0060(5) 0.0037(5)

loop_
_atom_type_symbol
_atom_type_description
_atom_type_scat_dispersion_real
_atom_type_scat_dispersion_imag
_atom_type_scat_source
C C 0.0033 0.0016 'International Tables Vol C Tables 4.2.6.8 and 6.1.1.4'
H H 0.0000 0.0000 'International Tables Vol C Tables 4.2.6.8 and 6.1.1.4'
N N 0.0061 0.0033 'International Tables Vol C Tables 4.2.6.8 and 6.1.1.4'
O O 0.0106 0.0060 'International Tables Vol C Tables 4.2.6.8 and 6.1.1.4'
S S 0.1246 0.1234 'International Tables Vol C Tables 4.2.6.8 and 6.1.1.4'
Cl Cl 0.1484 0.1585 'International Tables Vol C Tables 4.2.6.8 and 6.1.1.4'

loop_
_geom_angle_atom_site_label_1
_geom_angle_atom_site_label_2
_geom_angle_atom_site_label_3
_geom_angle
O5 S1 O4 119.33(6)
O5 S1 C13 108.33(6)
O4 S1 C13 108.56(6)
O5 S1 C4 109.24(6)
O4 S1 C4 106.56(6)
C13 S1 C4 103.73(5)
C13 N1 C17 115.86(11)
C5 O3 C6 115.04(11)
O1 C1 C2 124.22(12)
O1 C1 H1 117.9
C2 C1 H1 117.9
C1 C2 C3 114.09(11)
C1 C2 H2A 108.7
C3 C2 H2A 108.7
C1 C2 H2B 108.7
C3 C2 H2B 108.7
H2A C2 H2B 107.6
C7 C3 C4 111.88(10)
C7 C3 C2 111.91(10)
C4 C3 C2 107.76(10)
C7 C3 H3 108.4
C4 C3 H3 108.4
C2 C3 H3 108.4
C5 C4 C3 111.57(10)
C5 C4 S1 104.47(8)
C3 C4 S1 113.46(8)
C5 C4 H4 109.1
C3 C4 H4 109.1
S1 C4 H4 109.1
O2 C5 O3 125.49(12)
O2 C5 C4 123.39(11)
O3 C5 C4 111.12(10)
O3 C6 H6A 109.5
O3 C6 H6B 109.5
H6A C6 H6B 109.5
O3 C6 H6C 109.5
H6A C6 H6C 109.5
H6B C6 H6C 109.5
C8 C7 C12 119.15(11)
C8 C7 C3 120.23(11)
C12 C7 C3 120.61(11)
C7 C8 C9 120.80(12)
C7 C8 H8 119.6
C9 C8 H8 119.6
C10 C9 C8 118.61(12)
C10 C9 H9 120.7
C8 C9 H9 120.7
C11 C10 C9 121.96(12)
C11 C10 Cl1 118.39(10)
C9 C10 Cl1 119.65(10)
C10 C11 C12 118.80(12)
C10 C11 H11 120.6
C12 C11 H11 120.6
C11 C12 C7 120.68(11)
C11 C12 H12 119.7
C7 C12 H12 119.7
N1 C13 C14 126.32(11)
N1 C13 S1 113.40(9)
C14 C13 S1 120.28(10)
C13 C14 C15 116.51(12)
C13 C14 H14 121.7
C15 C14 H14 121.7
C16 C15 C14 118.86(13)
C16 C15 H15 120.6
C14 C15 H15 120.6
C15 C16 C17 119.49(12)
C15 C16 H16 120.3
C17 C16 H16 120.3
N1 C17 C16 122.95(12)
N1 C17 H17 118.5
C16 C17 H17 118.5

loop_
_geom_bond_atom_site_label_1
_geom_bond_atom_site_label_2
_geom_bond_distance
Cl1 C10 1.7399(13)
S1 O5 1.4398(9)
S1 O4 1.4410(9)
S1 C13 1.7844(12)
S1 C4 1.8189(12)
N1 C13 1.3381(16)
N1 C17 1.3383(17)
O1 C1 1.2020(18)
O2 C5 1.1993(16)
O3 C5 1.3301(15)
O3 C6 1.4560(17)
C1 C2 1.4987(18)
C1 H1 0.9500
C2 C3 1.5419(16)
C2 H2A 0.9900
C2 H2B 0.9900
C3 C7 1.5252(16)
C3 C4 1.5398(16)
C3 H3 1.0000
C4 C5 1.5312(16)
C4 H4 1.0000
C6 H6A 0.9800
C6 H6B 0.9800
C6 H6C 0.9800
C7 C8 1.3924(17)
C7 C12 1.3953(17)
C8 C9 1.3954(18)
C8 H8 0.9500
C9 C10 1.3842(19)
C9 H9 0.9500
C10 C11 1.3824(18)
C11 C12 1.3931(17)
C11 H11 0.9500
C12 H12 0.9500
C13 C14 1.3806(18)
C14 C15 1.3968(19)
C14 H14 0.9500
C15 C16 1.381(2)
C15 H15 0.9500
C16 C17 1.393(2)
C16 H16 0.9500
C17 H17 0.9500
